data_7058403
loop_
_publ_author_name
'Chen, Shuai'
'Nie, Jia-Jia'
'Wang, Shuo'
'Li, Qian-Li'
'Zhang, Ru-Fen'
'Li, Yong-Xin'
'Ma, Chun-Lin'

_publ_section_title
;
 Syntheses, characterization, DNA/BSA binding, and in vitro cytostatic
 activity of fluorobenzenetelluronic triorganotin(iv) esters
;
_journal_issue 24
_journal_name_full 'New Journal of Chemistry'
_journal_page_first 9516
_journal_paper_doi 10.1039/C9NJ00487D
_journal_volume 43
_journal_year 2019
_chemical_formula_sum 'C84 H68 F4 O8 Sn4 Te2'
_chemical_formula_weight 2011.34
_space_group_crystal_system triclinic
_space_group_IT_number 2
_space_group_name_Hall '-P 1'
_space_group_name_H-M_alt 'P -1'
_symmetry_space_group_name_Hall '-P 1'
_symmetry_space_group_name_H-M 'P -1'
_atom_sites_solution_hydrogens geom
_audit_creation_method SHELXL-2018/3
_audit_update_record
;
2019-05-16 deposited with the CCDC.    2019-05-21 downloaded from the CCDC.
;
_cell_angle_alpha 65.165(2)
_cell_angle_beta 64.435(3)
_cell_angle_gamma 73.152(3)
_cell_formula_units_Z 1
_cell_length_a 13.7050(13)
_cell_length_b 13.7070(12)
_cell_length_c 14.2301(14)
_cell_measurement_reflns_used 4308
_cell_measurement_temperature 298(2)
_cell_measurement_theta_max 26.968
_cell_measurement_theta_min 2.736
_cell_volume 2169.1(4)
_computing_cell_refinement 'Bruker SMART'
_computing_data_collection 'Bruker SMART'
_computing_data_reduction 'Bruker SHELXTL'
_computing_molecular_graphics 'Bruker SHELXTL'
_computing_publication_material 'Bruker SHELXTL'
_computing_structure_refinement 'Bruker SHELXTL'
_computing_structure_solution 'Bruker SHELXTL'
_diffrn_ambient_temperature 298(2)
_diffrn_measured_fraction_theta_full 0.977
_diffrn_measured_fraction_theta_max 0.977
_diffrn_measurement_device_type 'CCD area detector'
_diffrn_measurement_method 'phi and omega scans'
_diffrn_radiation_type MoK\a
_diffrn_radiation_wavelength 0.71073
_diffrn_reflns_av_R_equivalents 0.0185
_diffrn_reflns_av_unetI/netI 0.0486
_diffrn_reflns_Laue_measured_fraction_full 0.977
_diffrn_reflns_Laue_measured_fraction_max 0.977
_diffrn_reflns_limit_h_max 15
_diffrn_reflns_limit_h_min -16
_diffrn_reflns_limit_k_max 16
_diffrn_reflns_limit_k_min -15
_diffrn_reflns_limit_l_max 16
_diffrn_reflns_limit_l_min -13
_diffrn_reflns_number 10883
_diffrn_reflns_point_group_measured_fraction_full 0.977
_diffrn_reflns_point_group_measured_fraction_max 0.977
_diffrn_reflns_theta_full 25.017
_diffrn_reflns_theta_max 25.017
_diffrn_reflns_theta_min 2.494
_exptl_absorpt_coefficient_mu 1.855
_exptl_absorpt_correction_T_max 0.5971
_exptl_absorpt_correction_T_min 0.4891
_exptl_absorpt_correction_type multi-scan
_exptl_absorpt_process_details sadabs
_exptl_crystal_colour colourless
_exptl_crystal_density_diffrn 1.540
_exptl_crystal_description block
_exptl_crystal_F_000 976
_exptl_crystal_size_max 0.450
_exptl_crystal_size_mid 0.420
_exptl_crystal_size_min 0.310
_refine_diff_density_max 1.771
_refine_diff_density_min -0.701
_refine_diff_density_rms 0.112
_refine_ls_extinction_method none
_refine_ls_goodness_of_fit_ref 1.084
_refine_ls_hydrogen_treatment constr
_refine_ls_matrix_type full
_refine_ls_number_parameters 464
_refine_ls_number_reflns 7475
_refine_ls_number_restraints 174
_refine_ls_restrained_S_all 1.107
_refine_ls_R_factor_all 0.0760
_refine_ls_R_factor_gt 0.0414
_refine_ls_shift/su_max 0.001
_refine_ls_shift/su_mean 0.000
_refine_ls_structure_factor_coef Fsqd
_refine_ls_weighting_details 'w=1/[\s^2^(Fo^2^)+(0.0551P)^2^+1.4624P] where P=(Fo^2^+2Fc^2^)/3'
_refine_ls_weighting_scheme calc
_refine_ls_wR_factor_gt 0.0999
_refine_ls_wR_factor_ref 0.1179
_reflns_Friedel_coverage 0.000
_reflns_number_gt 5178
_reflns_number_total 7475
_reflns_threshold_expression 'I > 2\s(I)'
_cod_data_source_file c9nj00487d2.cif
_cod_data_source_block complex4
_cod_depositor_comments 'Adding full bibliography for 7058398--7058403.cif.'
_cod_database_code 7058403
_shelx_shelxl_version_number 2018/3
_shelx_space_group_comment
;
The symmetry employed for this shelxl refinement is uniquely defined
by the following loop, which should always be used as a source of
symmetry information in preference to the above space-group names.
They are only intended as comments.
;
_shelx_estimated_absorpt_t_min 0.489
_shelx_estimated_absorpt_t_max 0.597

loop_
_space_group_symop_operation_xyz
'x, y, z'
'-x, -y, -z'

loop_
_atom_site_label
_atom_site_type_symbol
_atom_site_fract_x
_atom_site_fract_y
_atom_site_fract_z
_atom_site_U_iso_or_equiv
_atom_site_adp_type
_atom_site_occupancy
_atom_site_site_symmetry_order
_atom_site_calc_flag
_atom_site_refinement_flags_posn
_atom_site_refinement_flags_adp
_atom_site_refinement_flags_occupancy
_atom_site_disorder_assembly
_atom_site_disorder_group
Te1 Te 0.58554(3) 0.49536(3) 0.39020(3) 0.03835(13) Uani 1 1 d . . . . .
Sn1 Sn 0.71939(4) 0.24681(3) 0.37182(4) 0.04713(15) Uani 1 1 d . . . . .
Sn2 Sn 0.80097(4) 0.55619(4) 0.41973(4) 0.04651(15) Uani 1 1 d . . . . .
F1 F 0.6593(11) 0.5799(9) -0.0358(10) 0.141(3) Uani 0.540(8) 1 d . U P A 1
F1' F 0.5269(13) 0.8581(11) 0.0592(12) 0.141(3) Uani 0.460(8) 1 d . . P A 2
F2 F 0.6294(4) 0.7816(4) -0.0937(4) 0.1009(16) Uani 1 1 d . U . . .
O1 O 0.7162(3) 0.4019(3) 0.3510(4) 0.0440(11) Uani 1 1 d . . . . .
O2 O 0.5099(3) 0.3918(3) 0.3942(4) 0.0474(11) Uani 1 1 d . . . . .
H2 H 0.454617 0.381489 0.449942 0.057 Uiso 1 1 calc R U . . .
O3 O 0.4464(3) 0.5803(3) 0.4503(3) 0.0409(10) Uani 1 1 d . . . . .
O4 O 0.6623(3) 0.5907(3) 0.3917(4) 0.0472(11) Uani 1 1 d . . . . .
C1 C 0.5930(6) 0.5911(6) 0.2273(6) 0.0579(16) Uani 1 1 d . U . . .
C2 C 0.6287(8) 0.5478(7) 0.1475(7) 0.088(2) Uani 1 1 d . U . . .
H2A H 0.645487 0.473018 0.164508 0.105 Uiso 1 1 calc R U . . .
C3 C 0.6403(9) 0.6152(8) 0.0398(8) 0.094(2) Uani 1 1 d . U . . .
H3 H 0.666471 0.584064 -0.014885 0.112 Uiso 0.460(8) 1 calc R U P A 2
C4 C 0.6165(8) 0.7186(7) 0.0120(7) 0.0774(19) Uani 1 1 d . U . . .
C5 C 0.5792(9) 0.7612(7) 0.0919(8) 0.097(2) Uani 1 1 d . U . . .
H5 H 0.562685 0.836137 0.072974 0.116 Uiso 0.540(8) 1 calc R U P A 1
C6 C 0.5643(8) 0.6999(7) 0.2003(7) 0.091(2) Uani 1 1 d . U . . .
H6 H 0.534988 0.732190 0.254330 0.109 Uiso 1 1 calc R U . . .
C7 C 0.8918(5) 0.2034(5) 0.3307(6) 0.0513(17) Uani 1 1 d . . . . .
C8 C 0.9611(6) 0.2790(6) 0.2584(7) 0.072(2) Uani 1 1 d . . . . .
H8 H 0.931732 0.350379 0.229418 0.086 Uiso 1 1 calc R U . . .
C9 C 1.0742(7) 0.2532(8) 0.2266(9) 0.090(3) Uani 1 1 d . . . . .
H9 H 1.119817 0.305927 0.176660 0.108 Uiso 1 1 calc R U . . .
C10 C 1.1167(7) 0.1468(8) 0.2715(8) 0.086(3) Uani 1 1 d . . . . .
H10 H 1.191647 0.128045 0.254911 0.103 Uiso 1 1 calc R U . . .
C11 C 1.0487(7) 0.0694(7) 0.3402(9) 0.087(3) Uani 1 1 d . . . . .
H11 H 1.077373 -0.002952 0.365949 0.104 Uiso 1 1 calc R U . . .
C12 C 0.9386(6) 0.0986(6) 0.3707(8) 0.077(3) Uani 1 1 d . . . . .
H12 H 0.893298 0.045610 0.420562 0.093 Uiso 1 1 calc R U . . .
C13 C 0.6329(5) 0.1572(5) 0.5390(6) 0.0502(17) Uani 1 1 d . . . . .
C14 C 0.6754(7) 0.1345(6) 0.6186(7) 0.068(2) Uani 1 1 d . . . . .
H14 H 0.737730 0.163311 0.599790 0.081 Uiso 1 1 calc R U . . .
C15 C 0.6264(8) 0.0693(7) 0.7264(8) 0.080(3) Uani 1 1 d . . . . .
H15 H 0.656493 0.053129 0.779502 0.096 Uiso 1 1 calc R U . . .
C16 C 0.5342(9) 0.0289(7) 0.7546(8) 0.088(3) Uani 1 1 d . . . . .
H16 H 0.500519 -0.014054 0.827394 0.106 Uiso 1 1 calc R U . . .
C17 C 0.4915(8) 0.0511(7) 0.6771(9) 0.096(3) Uani 1 1 d . . . . .
H17 H 0.428243 0.023534 0.696777 0.115 Uiso 1 1 calc R U . . .
C18 C 0.5417(6) 0.1153(6) 0.5678(7) 0.074(2) Uani 1 1 d . . . . .
H18 H 0.512615 0.129271 0.514509 0.089 Uiso 1 1 calc R U . . .
C19 C 0.6801(6) 0.2333(6) 0.2488(6) 0.0557(18) Uani 1 1 d . . . . .
C20 C 0.7598(8) 0.1948(9) 0.1708(8) 0.098(3) Uani 1 1 d . . . . .
H20 H 0.830707 0.177934 0.170464 0.118 Uiso 1 1 calc R U . . .
C21 C 0.7394(10) 0.1794(10) 0.0907(9) 0.115(4) Uani 1 1 d . U . . .
H21 H 0.795171 0.148805 0.040510 0.138 Uiso 1 1 calc R U . . .
C22 C 0.6369(11) 0.2094(11) 0.0862(9) 0.115(4) Uani 1 1 d . . . . .
H22 H 0.623346 0.204984 0.029525 0.138 Uiso 1 1 calc R U . . .
C23 C 0.5577(10) 0.2446(10) 0.1635(11) 0.114(4) Uani 1 1 d . . . . .
H23 H 0.487148 0.262323 0.162800 0.137 Uiso 1 1 calc R U . . .
C24 C 0.5770(7) 0.2558(8) 0.2449(9) 0.093(3) Uani 1 1 d . . . . .
H24 H 0.518718 0.279164 0.299263 0.112 Uiso 1 1 calc R U . . .
C25 C 0.7736(6) 0.6855(6) 0.4782(7) 0.0565(19) Uani 1 1 d . . . . .
C26 C 0.7689(7) 0.6665(7) 0.5827(8) 0.077(2) Uani 1 1 d . . . . .
H26 H 0.780770 0.595616 0.628613 0.093 Uiso 1 1 calc R U . . .
C27 C 0.7468(9) 0.7512(10) 0.6210(10) 0.107(3) Uani 1 1 d . . . . .
H27 H 0.743108 0.737099 0.692282 0.128 Uiso 1 1 calc R U . . .
C28 C 0.7305(8) 0.8545(9) 0.5538(12) 0.103(4) Uani 1 1 d . . . . .
H28 H 0.715769 0.911590 0.579172 0.123 Uiso 1 1 calc R U . . .
C29 C 0.7356(9) 0.8753(8) 0.4515(12) 0.108(4) Uani 1 1 d . . . . .
H29 H 0.725550 0.946732 0.405800 0.130 Uiso 1 1 calc R U . . .
C30 C 0.7556(9) 0.7912(7) 0.4123(9) 0.095(3) Uani 1 1 d . . . . .
H30 H 0.756724 0.806450 0.341668 0.114 Uiso 1 1 calc R U . . .
C31 C 0.8199(6) 0.4051(6) 0.5448(6) 0.0553(18) Uani 1 1 d . . . . .
C32 C 0.9164(7) 0.3347(6) 0.5232(8) 0.076(2) Uani 1 1 d . . . . .
H32 H 0.969593 0.350793 0.452629 0.091 Uiso 1 1 calc R U . . .
C33 C 0.9327(9) 0.2413(8) 0.6065(12) 0.105(4) Uani 1 1 d . . . . .
H33 H 0.996663 0.193776 0.590602 0.126 Uiso 1 1 calc R U . . .
C34 C 0.8594(12) 0.2163(9) 0.7101(12) 0.113(4) Uani 1 1 d . . . . .
H34 H 0.873484 0.153922 0.765945 0.136 Uiso 1 1 calc R U . . .
C35 C 0.7641(10) 0.2838(9) 0.7323(8) 0.101(3) Uani 1 1 d . . . . .
H35 H 0.711402 0.265585 0.803118 0.121 Uiso 1 1 calc R U . . .
C36 C 0.7441(7) 0.3792(6) 0.6510(7) 0.069(2) Uani 1 1 d . . . . .
H36 H 0.679660 0.425742 0.668064 0.083 Uiso 1 1 calc R U . . .
C37 C 0.9267(6) 0.5744(5) 0.2615(6) 0.0554(18) Uani 1 1 d . . . . .
C38 C 1.0320(7) 0.5736(8) 0.2476(8) 0.090(3) Uani 1 1 d . . . . .
H38 H 1.048066 0.568625 0.306817 0.108 Uiso 1 1 calc R U . . .
C39 C 1.1158(9) 0.5802(12) 0.1452(13) 0.142(5) Uani 1 1 d . . . . .
H39 H 1.187921 0.575349 0.137279 0.171 Uiso 1 1 calc R U . . .
C40 C 1.0910(12) 0.5939(11) 0.0574(10) 0.130(5) Uani 1 1 d . . . . .
H40 H 1.145820 0.602577 -0.011836 0.156 Uiso 1 1 calc R U . . .
C41 C 0.9861(10) 0.5950(8) 0.0701(8) 0.103(3) Uani 1 1 d . . . . .
H41 H 0.969709 0.602428 0.010238 0.124 Uiso 1 1 calc R U . . .
C42 C 0.9046(7) 0.5850(7) 0.1724(7) 0.076(2) Uani 1 1 d . . . . .
H42 H 0.833279 0.585470 0.181034 0.092 Uiso 1 1 calc R U . . .

loop_
_atom_site_aniso_label
_atom_site_aniso_U_11
_atom_site_aniso_U_22
_atom_site_aniso_U_33
_atom_site_aniso_U_23
_atom_site_aniso_U_13
_atom_site_aniso_U_12
Te1 0.0412(2) 0.0351(2) 0.0425(3) -0.01622(19) -0.01986(19) 0.00195(17)
Sn1 0.0465(3) 0.0401(3) 0.0539(3) -0.0198(2) -0.0170(2) -0.0001(2)
Sn2 0.0455(3) 0.0478(3) 0.0484(3) -0.0187(2) -0.0183(2) -0.0031(2)
F1 0.174(5) 0.117(4) 0.096(4) -0.035(3) -0.040(4) 0.014(4)
F1' 0.174(5) 0.117(4) 0.096(4) -0.035(3) -0.040(4) 0.014(4)
F2 0.123(4) 0.108(3) 0.057(3) 0.006(3) -0.049(3) -0.021(3)
O1 0.040(2) 0.034(2) 0.056(3) -0.018(2) -0.018(2) 0.0041(18)
O2 0.047(3) 0.050(3) 0.053(3) -0.027(2) -0.016(2) -0.008(2)
O3 0.046(2) 0.034(2) 0.041(2) -0.0133(19) -0.021(2) 0.0059(18)
O4 0.050(3) 0.038(2) 0.063(3) -0.019(2) -0.030(2) -0.001(2)
C1 0.091(4) 0.052(3) 0.047(3) -0.017(3) -0.041(3) -0.004(3)
C2 0.134(4) 0.067(4) 0.057(4) -0.017(3) -0.044(3) 0.003(3)
C3 0.138(4) 0.081(4) 0.056(4) -0.026(3) -0.037(3) 0.001(4)
C4 0.108(4) 0.072(4) 0.053(3) -0.006(3) -0.047(3) -0.008(3)
C5 0.132(4) 0.068(4) 0.064(4) -0.008(3) -0.040(4) 0.009(4)
C6 0.132(4) 0.062(4) 0.058(4) -0.014(3) -0.034(3) 0.007(4)
C7 0.048(4) 0.043(4) 0.057(5) -0.017(3) -0.020(3) 0.004(3)
C8 0.061(5) 0.054(5) 0.086(6) -0.023(4) -0.022(5) 0.005(4)
C9 0.054(5) 0.090(7) 0.123(8) -0.043(6) -0.036(5) 0.011(5)
C10 0.051(5) 0.090(7) 0.114(8) -0.044(6) -0.027(5) 0.005(5)
C11 0.068(6) 0.066(6) 0.125(8) -0.038(6) -0.047(6) 0.023(5)
C12 0.054(5) 0.050(5) 0.106(7) -0.020(5) -0.024(5) 0.006(4)
C13 0.046(4) 0.036(4) 0.062(5) -0.017(3) -0.015(3) -0.001(3)
C14 0.070(5) 0.056(5) 0.066(6) -0.017(4) -0.022(4) -0.001(4)
C15 0.090(7) 0.060(5) 0.073(6) -0.021(5) -0.032(5) 0.017(5)
C16 0.092(7) 0.057(5) 0.059(6) 0.005(4) -0.004(5) -0.005(5)
C17 0.079(6) 0.079(6) 0.086(8) 0.006(6) -0.013(6) -0.028(5)
C18 0.070(5) 0.064(5) 0.080(6) -0.005(5) -0.032(5) -0.019(4)
C19 0.061(5) 0.053(4) 0.054(5) -0.023(4) -0.012(4) -0.017(4)
C20 0.077(6) 0.157(10) 0.083(7) -0.076(7) -0.013(5) -0.017(6)
C21 0.107(7) 0.156(8) 0.097(7) -0.075(6) -0.009(5) -0.031(6)
C22 0.130(10) 0.173(12) 0.082(8) -0.044(8) -0.049(7) -0.055(9)
C23 0.113(9) 0.153(10) 0.138(11) -0.094(9) -0.059(8) -0.013(8)
C24 0.075(6) 0.123(8) 0.135(9) -0.096(7) -0.051(6) 0.013(5)
C25 0.052(4) 0.063(5) 0.073(5) -0.033(4) -0.028(4) -0.009(4)
C26 0.094(7) 0.079(6) 0.076(6) -0.036(5) -0.033(5) -0.016(5)
C27 0.122(9) 0.126(10) 0.100(8) -0.069(8) -0.030(7) -0.023(7)
C28 0.100(8) 0.086(8) 0.156(12) -0.072(8) -0.058(8) 0.005(6)
C29 0.135(10) 0.071(6) 0.155(12) -0.042(7) -0.092(9) 0.006(6)
C30 0.153(9) 0.055(5) 0.106(8) -0.029(5) -0.080(7) 0.000(5)
C31 0.059(5) 0.053(4) 0.060(5) -0.016(4) -0.031(4) -0.005(4)
C32 0.072(6) 0.060(5) 0.091(7) -0.022(5) -0.041(5) 0.010(4)
C33 0.101(8) 0.062(6) 0.162(12) -0.021(7) -0.088(9) 0.012(6)
C34 0.154(12) 0.076(7) 0.129(11) 0.010(8) -0.100(10) -0.030(8)
C35 0.129(9) 0.103(8) 0.066(7) 0.009(6) -0.040(6) -0.060(7)
C36 0.079(6) 0.069(5) 0.063(6) -0.014(4) -0.033(5) -0.016(4)
C37 0.054(4) 0.048(4) 0.059(5) -0.013(4) -0.019(4) -0.008(3)
C38 0.062(6) 0.126(8) 0.080(7) -0.044(6) -0.012(5) -0.019(5)
C39 0.064(7) 0.192(14) 0.137(12) -0.078(11) 0.028(8) -0.038(8)
C40 0.134(12) 0.154(11) 0.072(8) -0.056(8) 0.030(8) -0.056(9)
C41 0.125(9) 0.103(8) 0.065(7) -0.031(6) -0.004(7) -0.035(7)
C42 0.078(6) 0.085(6) 0.057(6) -0.016(5) -0.016(5) -0.024(5)

loop_
_atom_type_symbol
_atom_type_description
_atom_type_scat_dispersion_real
_atom_type_scat_dispersion_imag
_atom_type_scat_source
C C 0.0033 0.0016 'International Tables Vol C Tables 4.2.6.8 and 6.1.1.4'
H H 0.0000 0.0000 'International Tables Vol C Tables 4.2.6.8 and 6.1.1.4'
F F 0.0171 0.0103 'International Tables Vol C Tables 4.2.6.8 and 6.1.1.4'
O O 0.0106 0.0060 'International Tables Vol C Tables 4.2.6.8 and 6.1.1.4'
Sn Sn -0.6537 1.4246 'International Tables Vol C Tables 4.2.6.8 and 6.1.1.4'
Te Te -0.5308 1.6751 'International Tables Vol C Tables 4.2.6.8 and 6.1.1.4'

loop_
_geom_angle_atom_site_label_1
_geom_angle_atom_site_label_2
_geom_angle_atom_site_label_3
_geom_angle
_geom_angle_site_symmetry_1
_geom_angle_site_symmetry_3
O1 Te1 O4 91.09(17) . .
O1 Te1 O2 87.30(17) . .
O4 Te1 O2 177.09(17) . .
O1 Te1 O3 93.34(17) . 2_666
O4 Te1 O3 89.80(18) . 2_666
O2 Te1 O3 87.87(17) . 2_666
O1 Te1 O3 172.81(17) . .
O4 Te1 O3 89.74(17) . .
O2 Te1 O3 91.55(17) . .
O3 Te1 O3 79.51(16) 2_666 .
O1 Te1 C1 96.3(2) . .
O4 Te1 C1 91.4(2) . .
O2 Te1 C1 91.2(2) . .
O3 Te1 C1 170.2(2) 2_666 .
O3 Te1 C1 90.8(2) . .
O1 Te1 Te1 133.15(13) . 2_666
O4 Te1 Te1 89.70(14) . 2_666
O2 Te1 Te1 89.63(13) . 2_666
O3 Te1 Te1 39.81(11) 2_666 2_666
O3 Te1 Te1 39.70(11) . 2_666
C1 Te1 Te1 130.5(2) . 2_666
O1 Sn1 C13 111.9(2) . .
O1 Sn1 C19 112.2(2) . .
C13 Sn1 C19 116.0(3) . .
O1 Sn1 C7 96.3(2) . .
C13 Sn1 C7 111.5(3) . .
C19 Sn1 C7 107.1(3) . .
O4 Sn2 C31 115.3(2) . .
O4 Sn2 C37 105.0(2) . .
C31 Sn2 C37 114.5(3) . .
O4 Sn2 C25 97.5(2) . .
C31 Sn2 C25 109.6(3) . .
C37 Sn2 C25 113.7(3) . .
Te1 O1 Sn1 123.1(2) . .
Te1 O2 H2 109.5 . .
Te1 O3 Te1 100.49(16) 2_666 .
Te1 O4 Sn2 128.6(2) . .
C2 C1 C6 118.4(8) . .
C2 C1 Te1 121.7(6) . .
C6 C1 Te1 119.8(6) . .
C1 C2 C3 119.5(8) . .
C1 C2 H2A 120.2 . .
C3 C2 H2A 120.2 . .
F1 C3 C4 113.6(10) . .
F1 C3 C2 122.7(11) . .
C4 C3 C2 122.9(9) . .
C4 C3 H3 118.5 . .
C2 C3 H3 118.5 . .
C3 C4 C5 117.3(9) . .
C3 C4 F2 121.3(9) . .
C5 C4 F2 121.3(8) . .
F1' C5 C4 108.9(11) . .
F1' C5 C6 124.1(11) . .
C4 C5 C6 123.1(9) . .
C4 C5 H5 118.4 . .
C6 C5 H5 118.4 . .
C1 C6 C5 118.5(9) . .
C1 C6 H6 120.7 . .
C5 C6 H6 120.7 . .
C8 C7 C12 116.9(7) . .
C8 C7 Sn1 120.7(5) . .
C12 C7 Sn1 122.4(6) . .
C7 C8 C9 122.4(7) . .
C7 C8 H8 118.8 . .
C9 C8 H8 118.8 . .
C10 C9 C8 118.1(9) . .
C10 C9 H9 120.9 . .
C8 C9 H9 120.9 . .
C11 C10 C9 120.1(8) . .
C11 C10 H10 120.0 . .
C9 C10 H10 120.0 . .
C12 C11 C10 119.7(8) . .
C12 C11 H11 120.2 . .
C10 C11 H11 120.2 . .
C11 C12 C7 122.6(8) . .
C11 C12 H12 118.7 . .
C7 C12 H12 118.7 . .
C18 C13 C14 119.1(7) . .
C18 C13 Sn1 121.9(6) . .
C14 C13 Sn1 118.8(5) . .
C13 C14 C15 120.5(8) . .
C13 C14 H14 119.7 . .
C15 C14 H14 119.7 . .
C16 C15 C14 119.9(9) . .
C16 C15 H15 120.1 . .
C14 C15 H15 120.1 . .
C17 C16 C15 120.0(9) . .
C17 C16 H16 120.0 . .
C15 C16 H16 120.0 . .
C16 C17 C18 120.3(9) . .
C16 C17 H17 119.8 . .
C18 C17 H17 119.8 . .
C13 C18 C17 120.1(9) . .
C13 C18 H18 119.9 . .
C17 C18 H18 119.9 . .
C20 C19 C24 115.9(8) . .
C20 C19 Sn1 118.9(6) . .
C24 C19 Sn1 125.1(6) . .
C19 C20 C21 122.1(9) . .
C19 C20 H20 118.9 . .
C21 C20 H20 118.9 . .
C22 C21 C20 119.6(10) . .
C22 C21 H21 120.2 . .
C20 C21 H21 120.2 . .
C23 C22 C21 118.8(11) . .
C23 C22 H22 120.6 . .
C21 C22 H22 120.6 . .
C22 C23 C24 121.4(11) . .
C22 C23 H23 119.3 . .
C24 C23 H23 119.3 . .
C23 C24 C19 121.9(9) . .
C23 C24 H24 119.0 . .
C19 C24 H24 119.0 . .
C26 C25 C30 118.1(8) . .
C26 C25 Sn2 121.9(6) . .
C30 C25 Sn2 119.9(6) . .
C25 C26 C27 121.2(9) . .
C25 C26 H26 119.4 . .
C27 C26 H26 119.4 . .
C28 C27 C26 119.4(11) . .
C28 C27 H27 120.3 . .
C26 C27 H27 120.3 . .
C29 C28 C27 120.6(10) . .
C29 C28 H28 119.7 . .
C27 C28 H28 119.7 . .
C28 C29 C30 120.8(10) . .
C28 C29 H29 119.6 . .
C30 C29 H29 119.6 . .
C25 C30 C29 119.8(10) . .
C25 C30 H30 120.1 . .
C29 C30 H30 120.1 . .
C36 C31 C32 118.3(7) . .
C36 C31 Sn2 121.8(6) . .
C32 C31 Sn2 119.5(6) . .
C33 C32 C31 119.7(9) . .
C33 C32 H32 120.1 . .
C31 C32 H32 120.1 . .
C34 C33 C32 122.1(11) . .
C34 C33 H33 119.0 . .
C32 C33 H33 119.0 . .
C33 C34 C35 118.8(10) . .
C33 C34 H34 120.6 . .
C35 C34 H34 120.6 . .
C34 C35 C36 121.1(10) . .
C34 C35 H35 119.5 . .
C36 C35 H35 119.5 . .
C31 C36 C35 119.9(9) . .
C31 C36 H36 120.0 . .
C35 C36 H36 120.0 . .
C38 C37 C42 118.6(8) . .
C38 C37 Sn2 120.3(6) . .
C42 C37 Sn2 121.0(6) . .
C37 C38 C39 120.6(11) . .
C37 C38 H38 119.7 . .
C39 C38 H38 119.7 . .
C40 C39 C38 119.4(12) . .
C40 C39 H39 120.3 . .
C38 C39 H39 120.3 . .
C39 C40 C41 120.6(11) . .
C39 C40 H40 119.7 . .
C41 C40 H40 119.7 . .
C40 C41 C42 119.4(11) . .
C40 C41 H41 120.3 . .
C42 C41 H41 120.3 . .
C37 C42 C41 121.3(9) . .
C37 C42 H42 119.3 . .
C41 C42 H42 119.3 . .

loop_
_geom_bond_atom_site_label_1
_geom_bond_atom_site_label_2
_geom_bond_distance
_geom_bond_site_symmetry_2
Te1 O1 1.889(4) .
Te1 O4 1.912(4) .
Te1 O2 1.957(4) .
Te1 O3 1.961(4) 2_666
Te1 O3 1.966(4) .
Te1 C1 2.103(7) .
Te1 Te1 3.0194(9) 2_666
Sn1 O1 2.009(4) .
Sn1 C13 2.128(7) .
Sn1 C19 2.128(7) .
Sn1 C7 2.136(6) .
Sn2 O4 1.992(4) .
Sn2 C31 2.125(7) .
Sn2 C37 2.128(7) .
Sn2 C25 2.136(7) .
F1 C3 1.257(14) .
F1' C5 1.309(14) .
F2 C4 1.344(9) .
O2 H2 0.8200 .
C1 C2 1.341(11) .
C1 C6 1.355(10) .
C2 C3 1.383(11) .
C2 H2A 0.9300 .
C3 C4 1.283(11) .
C3 H3 0.9300 .
C4 C5 1.334(12) .
C5 C6 1.365(11) .
C5 H5 0.9300 .
C6 H6 0.9300 .
C7 C8 1.367(10) .
C7 C12 1.376(9) .
C8 C9 1.394(10) .
C8 H8 0.9300 .
C9 C10 1.387(11) .
C9 H9 0.9300 .
C10 C11 1.366(12) .
C10 H10 0.9300 .
C11 C12 1.362(10) .
C11 H11 0.9300 .
C12 H12 0.9300 .
C13 C18 1.355(10) .
C13 C14 1.375(10) .
C14 C15 1.382(11) .
C14 H14 0.9300 .
C15 C16 1.358(12) .
C15 H15 0.9300 .
C16 C17 1.351(13) .
C16 H16 0.9300 .
C17 C18 1.395(12) .
C17 H17 0.9300 .
C18 H18 0.9300 .
C19 C20 1.348(11) .
C19 C24 1.378(10) .
C20 C21 1.390(13) .
C20 H20 0.9300 .
C21 C22 1.366(14) .
C21 H21 0.9300 .
C22 C23 1.317(14) .
C22 H22 0.9300 .
C23 C24 1.368(13) .
C23 H23 0.9300 .
C24 H24 0.9300 .
C25 C26 1.373(11) .
C25 C30 1.375(10) .
C26 C27 1.385(12) .
C26 H26 0.9300 .
C27 C28 1.355(13) .
C27 H27 0.9300 .
C28 C29 1.336(14) .
C28 H28 0.9300 .
C29 C30 1.393(13) .
C29 H29 0.9300 .
C30 H30 0.9300 .
C31 C36 1.377(10) .
C31 C32 1.390(10) .
C32 C33 1.372(12) .
C32 H32 0.9300 .
C33 C34 1.341(15) .
C33 H33 0.9300 .
C34 C35 1.361(15) .
C34 H34 0.9300 .
C35 C36 1.385(12) .
C35 H35 0.9300 .
C36 H36 0.9300 .
C37 C38 1.367(10) .
C37 C42 1.368(11) .
C38 C39 1.399(14) .
C38 H38 0.9300 .
C39 C40 1.358(17) .
C39 H39 0.9300 .
C40 C41 1.366(16) .
C40 H40 0.9300 .
C41 C42 1.380(12) .
C41 H41 0.9300 .
C42 H42 0.9300 .

loop_
_geom_torsion_atom_site_label_1
_geom_torsion_atom_site_label_2
_geom_torsion_atom_site_label_3
_geom_torsion_atom_site_label_4
_geom_torsion
_geom_torsion_site_symmetry_1
O4 Te1 O1 Sn1 160.9(3) .
O2 Te1 O1 Sn1 -16.7(3) .
O3 Te1 O1 Sn1 71.0(3) 2_666
C1 Te1 O1 Sn1 -107.6(3) .
Te1 Te1 O1 Sn1 70.3(3) 2_666
C6 C1 C2 C3 3.2(15) .
Te1 C1 C2 C3 -174.9(7) .
C1 C2 C3 F1 -170.4(13) .
C1 C2 C3 C4 -1.3(17) .
F1 C3 C4 C5 170.1(12) .
C2 C3 C4 C5 0.1(17) .
F1 C3 C4 F2 -10.4(17) .
C2 C3 C4 F2 179.6(9) .
C3 C4 C5 F1' -159.5(12) .
F2 C4 C5 F1' 21.0(16) .
C3 C4 C5 C6 -1.0(17) .
F2 C4 C5 C6 179.5(9) .
C2 C1 C6 C5 -4.0(15) .
Te1 C1 C6 C5 174.1(8) .
F1' C5 C6 C1 158.3(13) .
C4 C5 C6 C1 3.0(17) .
C12 C7 C8 C9 -0.7(13) .
Sn1 C7 C8 C9 -177.8(7) .
C7 C8 C9 C10 -0.7(14) .
C8 C9 C10 C11 3.5(15) .
C9 C10 C11 C12 -4.8(16) .
C10 C11 C12 C7 3.4(15) .
C8 C7 C12 C11 -0.6(14) .
Sn1 C7 C12 C11 176.4(7) .
C18 C13 C14 C15 0.4(11) .
Sn1 C13 C14 C15 -174.8(6) .
C13 C14 C15 C16 -1.3(12) .
C14 C15 C16 C17 1.0(14) .
C15 C16 C17 C18 0.2(15) .
C14 C13 C18 C17 0.8(12) .
Sn1 C13 C18 C17 175.8(6) .
C16 C17 C18 C13 -1.1(14) .
C24 C19 C20 C21 0.5(15) .
Sn1 C19 C20 C21 177.2(8) .
C19 C20 C21 C22 3.6(18) .
C20 C21 C22 C23 -5.2(19) .
C21 C22 C23 C24 3(2) .
C22 C23 C24 C19 1.6(19) .
C20 C19 C24 C23 -3.1(14) .
Sn1 C19 C24 C23 -179.6(8) .
C30 C25 C26 C27 -0.1(13) .
Sn2 C25 C26 C27 -177.4(7) .
C25 C26 C27 C28 -0.6(15) .
C26 C27 C28 C29 0.1(17) .
C27 C28 C29 C30 1.2(18) .
C26 C25 C30 C29 1.3(14) .
Sn2 C25 C30 C29 178.7(8) .
C28 C29 C30 C25 -1.9(17) .
C36 C31 C32 C33 1.3(12) .
Sn2 C31 C32 C33 174.5(7) .
C31 C32 C33 C34 -1.8(16) .
C32 C33 C34 C35 2.5(18) .
C33 C34 C35 C36 -2.7(17) .
C32 C31 C36 C35 -1.5(12) .
Sn2 C31 C36 C35 -174.6(6) .
C34 C35 C36 C31 2.3(14) .
C42 C37 C38 C39 -1.9(14) .
Sn2 C37 C38 C39 176.9(9) .
C37 C38 C39 C40 3.8(19) .
C38 C39 C40 C41 -4(2) .
C39 C40 C41 C42 2(2) .
C38 C37 C42 C41 -0.1(13) .
Sn2 C37 C42 C41 -178.9(7) .
C40 C41 C42 C37 0.2(15) .
